data_2237487
loop_
_publ_author_name
'Abdel-Wahab, Bakr F.'
'Mohamed, Hanan A.'
'Farahat, Abdelbasset A.'
'Ng, Seik Weng'
'Tiekink, Edward R. T.'

_publ_section_title
;
 4-Dimethylamino-1-(4-methoxyphenyl)-2,5-dioxo-2,5-dihydro-1<i>H</i>-pyrrole-3-carbonitrile
;
_journal_coeditor_code HB7042
_journal_issue 3
_journal_name_full 'Acta Crystallographica Section E'
_journal_page_first o437
_journal_paper_doi 10.1107/S1600536813004893
_journal_volume 69
_journal_year 2013
_chemical_formula_iupac 'C14 H13 N3 O3'
_chemical_formula_moiety 'C14 H13 N3 O3'
_chemical_formula_sum 'C14 H13 N3 O3'
_chemical_formula_weight 271.27
_chemical_name_systematic 4-Dimethylamino-1-(4-methoxyphenyl)-2,5-dioxo-2,5-dihydro-1<i>H</i>-pyrrole-3-carbonitrile
_space_group_IT_number 14
_symmetry_cell_setting monoclinic
_symmetry_space_group_name_Hall '-P 2ybc'
_symmetry_space_group_name_H-M 'P 1 21/c 1'
_atom_sites_solution_hydrogens geom
_atom_sites_solution_primary direct
_atom_sites_solution_secondary difmap
_audit_creation_method SHELXL-97
_cell_angle_alpha 90.00
_cell_angle_beta 115.163(14)
_cell_angle_gamma 90.00
_cell_formula_units_Z 4
_cell_length_a 12.7408(14)
_cell_length_b 7.8520(9)
_cell_length_c 14.4194(18)
_cell_measurement_reflns_used 1717
_cell_measurement_temperature 295(2)
_cell_measurement_theta_max 27.4979
_cell_measurement_theta_min 2.8534
_cell_volume 1305.6(3)
_computing_cell_refinement 'CrysAlis PRO (Agilent, 2011)'
_computing_data_collection 'CrysAlis PRO (Agilent, 2011)'
_computing_data_reduction 'CrysAlis PRO (Agilent, 2011)'
_computing_molecular_graphics
;
ORTEP-3 for Windows (Farrugia, 2012) and DIAMOND (Brandenburg,
2006)
;
_computing_publication_material 'publCIF (Westrip, 2010)'
_computing_structure_refinement 'SHELXL97 (Sheldrick, 2008)'
_computing_structure_solution 'SHELXS97 (Sheldrick, 2008)'
_diffrn_ambient_temperature 295(2)
_diffrn_detector_area_resol_mean 10.4041
_diffrn_measured_fraction_theta_full 1.000
_diffrn_measured_fraction_theta_max 1.000
_diffrn_measurement_device_type 'Agilent SuperNova Dual diffractometer with an Atlas detector'
_diffrn_measurement_method '\w scan'
_diffrn_radiation_monochromator Mirror
_diffrn_radiation_source 'SuperNova (Mo) X-ray Source'
_diffrn_radiation_type MoK\a
_diffrn_radiation_wavelength 0.71073
_diffrn_reflns_av_R_equivalents 0.0397
_diffrn_reflns_av_sigmaI/netI 0.0463
_diffrn_reflns_limit_h_max 16
_diffrn_reflns_limit_h_min -16
_diffrn_reflns_limit_k_max 10
_diffrn_reflns_limit_k_min -9
_diffrn_reflns_limit_l_max 18
_diffrn_reflns_limit_l_min -17
_diffrn_reflns_number 8113
_diffrn_reflns_theta_full 27.56
_diffrn_reflns_theta_max 27.56
_diffrn_reflns_theta_min 2.86
_diffrn_standards_decay_% 0
_diffrn_standards_interval_count 0
_diffrn_standards_interval_time 0
_diffrn_standards_number 0
_exptl_absorpt_coefficient_mu 0.100
_exptl_absorpt_correction_T_max 1.00000
_exptl_absorpt_correction_T_min 0.86934
_exptl_absorpt_correction_type multi-scan
_exptl_absorpt_process_details '(CrysAlis PRO; Agilent, 2011)'
_exptl_crystal_colour yellow
_exptl_crystal_density_diffrn 1.380
_exptl_crystal_density_method 'not measured'
_exptl_crystal_description prism
_exptl_crystal_F_000 568
_exptl_crystal_size_max 0.40
_exptl_crystal_size_mid 0.20
_exptl_crystal_size_min 0.10
_refine_diff_density_max 0.200
_refine_diff_density_min -0.169
_refine_ls_extinction_coef 0.0065(17)
_refine_ls_extinction_expression Fc^*^=kFc[1+0.001xFc^2^\l^3^/sin(2\q)]^-1/4^
_refine_ls_extinction_method 'SHELXL97 (Sheldrick, 2008)'
_refine_ls_goodness_of_fit_ref 1.037
_refine_ls_hydrogen_treatment constr
_refine_ls_matrix_type full
_refine_ls_number_parameters 184
_refine_ls_number_reflns 3020
_refine_ls_number_restraints 0
_refine_ls_restrained_S_all 1.037
_refine_ls_R_factor_all 0.0996
_refine_ls_R_factor_gt 0.0535
_refine_ls_shift/su_max 0.001
_refine_ls_shift/su_mean 0.000
_refine_ls_structure_factor_coef Fsqd
_refine_ls_weighting_details 'calc w=1/[\s^2^(Fo^2^)+(0.0573P)^2^+0.2680P] where P=(Fo^2^+2Fc^2^)/3'
_refine_ls_weighting_scheme calc
_refine_ls_wR_factor_gt 0.1285
_refine_ls_wR_factor_ref 0.1525
_reflns_number_gt 1772
_reflns_number_total 3020
_reflns_threshold_expression I>2\s(I)
_cod_data_source_file hb7042.cif
_cod_data_source_block I
_cod_original_sg_symbol_H-M 'P 21/c'
_cod_database_code 2237487
_cod_database_fobs_code 2237487

loop_
_symmetry_equiv_pos_as_xyz
'x, y, z'
'-x, y+1/2, -z+1/2'
'-x, -y, -z'
'x, -y-1/2, z-1/2'

loop_
_atom_site_type_symbol
_atom_site_label
_atom_site_fract_x
_atom_site_fract_y
_atom_site_fract_z
_atom_site_U_iso_or_equiv
_atom_site_adp_type
_atom_site_calc_flag
_atom_site_refinement_flags
_atom_site_occupancy
_atom_site_symmetry_multiplicity
O O1 0.87550(12) 0.4211(2) 0.83764(12) 0.0638(5) Uani d . 1 1
O O2 0.54480(12) 0.7013(2) 0.63309(13) 0.0643(5) Uani d . 1 1
O O3 0.86456(14) 0.6113(3) 0.40226(13) 0.0700(5) Uani d . 1 1
N N1 0.72098(13) 0.5628(2) 0.71557(13) 0.0457(5) Uani d . 1 1
N N2 0.74285(15) 0.4605(3) 0.96511(14) 0.0517(5) Uani d . 1 1
N N3 0.43202(18) 0.7134(3) 0.82506(18) 0.0764(7) Uani d . 1 1
C C1 0.78270(17) 0.4912(3) 0.81026(17) 0.0461(5) Uani d . 1 1
C C2 0.71002(16) 0.5147(3) 0.87029(16) 0.0448(5) Uani d . 1 1
C C3 0.60974(16) 0.5976(3) 0.80526(16) 0.0463(6) Uani d . 1 1
C C4 0.61362(16) 0.6288(3) 0.70794(17) 0.0471(6) Uani d . 1 1
C C5 0.85888(19) 0.3921(4) 1.03016(18) 0.0665(8) Uani d . 1 1
H H5A 0.9024 0.3797 0.9901 0.100 Uiso calc R 1 1
H H5B 0.8511 0.2831 1.0567 0.100 Uiso calc R 1 1
H H5C 0.8987 0.4689 1.0859 0.100 Uiso calc R 1 1
C C6 0.6647(2) 0.4773(4) 1.01516(18) 0.0644(7) Uani d . 1 1
H H6A 0.5885 0.4397 0.9693 0.097 Uiso calc R 1 1
H H6B 0.6615 0.5944 1.0329 0.097 Uiso calc R 1 1
H H6C 0.6929 0.4089 1.0761 0.097 Uiso calc R 1 1
C C7 0.51255(19) 0.6588(3) 0.81992(18) 0.0551(6) Uani d . 1 1
C C8 0.75727(16) 0.5680(3) 0.63493(16) 0.0445(5) Uani d . 1 1
C C9 0.68625(17) 0.5068(3) 0.53895(17) 0.0501(6) Uani d . 1 1
H H9 0.6157 0.4570 0.5278 0.060 Uiso calc R 1 1
C C10 0.71847(18) 0.5185(3) 0.45933(18) 0.0528(6) Uani d . 1 1
H H10 0.6694 0.4782 0.3947 0.063 Uiso calc R 1 1
C C11 0.82415(18) 0.5903(3) 0.47577(18) 0.0522(6) Uani d . 1 1
C C12 0.89700(18) 0.6489(3) 0.57264(18) 0.0558(6) Uani d . 1 1
H H12 0.9687 0.6952 0.5843 0.067 Uiso calc R 1 1
C C13 0.86383(17) 0.6389(3) 0.65152(17) 0.0518(6) Uani d . 1 1
H H13 0.9127 0.6796 0.7161 0.062 Uiso calc R 1 1
C C14 0.8062(2) 0.5219(4) 0.3082(2) 0.0729(8) Uani d . 1 1
H H14A 0.8420 0.5479 0.2632 0.109 Uiso calc R 1 1
H H14B 0.7263 0.5559 0.2766 0.109 Uiso calc R 1 1
H H14C 0.8111 0.4016 0.3213 0.109 Uiso calc R 1 1

loop_
_atom_site_aniso_label
_atom_site_aniso_U_11
_atom_site_aniso_U_22
_atom_site_aniso_U_33
_atom_site_aniso_U_12
_atom_site_aniso_U_13
_atom_site_aniso_U_23
O1 0.0468(9) 0.0708(13) 0.0703(11) 0.0171(8) 0.0215(8) 0.0120(9)
O2 0.0497(9) 0.0694(13) 0.0663(10) 0.0130(8) 0.0174(8) 0.0112(10)
O3 0.0740(11) 0.0761(14) 0.0704(11) -0.0066(9) 0.0409(9) 0.0007(10)
N1 0.0349(9) 0.0490(12) 0.0492(10) 0.0021(8) 0.0143(8) 0.0038(9)
N2 0.0497(10) 0.0507(13) 0.0499(11) -0.0038(9) 0.0165(8) -0.0009(9)
N3 0.0643(13) 0.0814(19) 0.0946(17) 0.0171(12) 0.0445(12) 0.0116(14)
C1 0.0391(11) 0.0387(13) 0.0550(13) -0.0014(9) 0.0146(9) -0.0004(11)
C2 0.0408(11) 0.0387(13) 0.0486(12) -0.0057(9) 0.0131(9) -0.0051(10)
C3 0.0373(11) 0.0429(14) 0.0555(13) -0.0018(9) 0.0167(9) -0.0026(11)
C4 0.0358(11) 0.0446(14) 0.0558(13) 0.0010(9) 0.0145(9) 0.0002(11)
C5 0.0574(14) 0.070(2) 0.0572(14) 0.0056(12) 0.0102(11) 0.0095(13)
C6 0.0663(15) 0.071(2) 0.0569(15) -0.0048(13) 0.0276(12) -0.0023(13)
C7 0.0495(13) 0.0514(16) 0.0641(15) 0.0005(11) 0.0240(11) 0.0017(12)
C8 0.0389(11) 0.0400(13) 0.0520(13) 0.0016(9) 0.0168(9) 0.0016(10)
C9 0.0388(11) 0.0452(14) 0.0610(14) -0.0034(9) 0.0162(10) 0.0007(12)
C10 0.0474(12) 0.0538(16) 0.0530(13) -0.0010(10) 0.0174(10) -0.0009(12)
C11 0.0524(13) 0.0473(15) 0.0604(14) 0.0034(10) 0.0273(11) 0.0045(12)
C12 0.0428(12) 0.0532(16) 0.0731(16) -0.0064(10) 0.0262(11) -0.0014(13)
C13 0.0385(11) 0.0518(15) 0.0586(14) -0.0045(10) 0.0144(10) -0.0051(12)
C14 0.0936(19) 0.065(2) 0.0674(17) 0.0095(15) 0.0411(15) 0.0042(15)

loop_
_atom_type_symbol
_atom_type_description
_atom_type_scat_dispersion_real
_atom_type_scat_dispersion_imag
_atom_type_scat_source
C C 0.0033 0.0016 'International Tables Vol C Tables 4.2.6.8 and 6.1.1.4'
H H 0.0000 0.0000 'International Tables Vol C Tables 4.2.6.8 and 6.1.1.4'
N N 0.0061 0.0033 'International Tables Vol C Tables 4.2.6.8 and 6.1.1.4'
O O 0.0106 0.0060 'International Tables Vol C Tables 4.2.6.8 and 6.1.1.4'

loop_
_geom_angle_atom_site_label_1
_geom_angle_atom_site_label_2
_geom_angle_atom_site_label_3
_geom_angle
C11 O3 C14 117.5(2)
C1 N1 C8 125.20(17)
C1 N1 C4 110.58(18)
C8 N1 C4 124.21(17)
C2 N2 C6 119.99(19)
C2 N2 C5 124.6(2)
C6 N2 C5 115.32(19)
O1 C1 N1 125.4(2)
O1 C1 C2 128.0(2)
N1 C1 C2 106.60(17)
N2 C2 C3 130.4(2)
N2 C2 C1 123.25(19)
C3 C2 C1 106.32(19)
C2 C3 C7 131.9(2)
C2 C3 C4 109.54(18)
C7 C3 C4 118.50(18)
O2 C4 N1 123.4(2)
O2 C4 C3 129.56(19)
N1 C4 C3 106.97(17)
N2 C5 H5A 109.5
N2 C5 H5B 109.5
H5A C5 H5B 109.5
N2 C5 H5C 109.5
H5A C5 H5C 109.5
H5B C5 H5C 109.5
N2 C6 H6A 109.5
N2 C6 H6B 109.5
H6A C6 H6B 109.5
N2 C6 H6C 109.5
H6A C6 H6C 109.5
H6B C6 H6C 109.5
N3 C7 C3 175.1(3)
C9 C8 C13 119.2(2)
C9 C8 N1 120.52(18)
C13 C8 N1 120.23(19)
C10 C9 C8 120.9(2)
C10 C9 H9 119.6
C8 C9 H9 119.6
C9 C10 C11 119.8(2)
C9 C10 H10 120.1
C11 C10 H10 120.1
O3 C11 C12 115.4(2)
O3 C11 C10 125.0(2)
C12 C11 C10 119.6(2)
C13 C12 C11 120.4(2)
C13 C12 H12 119.8
C11 C12 H12 119.8
C12 C13 C8 120.1(2)
C12 C13 H13 119.9
C8 C13 H13 119.9
O3 C14 H14A 109.5
O3 C14 H14B 109.5
H14A C14 H14B 109.5
O3 C14 H14C 109.5
H14A C14 H14C 109.5
H14B C14 H14C 109.5

loop_
_geom_bond_atom_site_label_1
_geom_bond_atom_site_label_2
_geom_bond_distance
O1 C1 1.208(2)
O2 C4 1.206(3)
O3 C11 1.371(3)
O3 C14 1.424(3)
N1 C1 1.373(3)
N1 C8 1.423(3)
N1 C4 1.422(3)
N2 C2 1.319(3)
N2 C6 1.463(3)
N2 C5 1.475(3)
N3 C7 1.143(3)
C1 C2 1.524(3)
C2 C3 1.384(3)
C3 C7 1.425(3)
C3 C4 1.446(3)
C5 H5A 0.9600
C5 H5B 0.9600
C5 H5C 0.9600
C6 H6A 0.9600
C6 H6B 0.9600
C6 H6C 0.9600
C8 C9 1.378(3)
C8 C13 1.391(3)
C9 C10 1.377(3)
C9 H9 0.9300
C10 C11 1.384(3)
C10 H10 0.9300
C11 C12 1.386(3)
C12 C13 1.374(3)
C12 H12 0.9300
C13 H13 0.9300
C14 H14A 0.9600
C14 H14B 0.9600
C14 H14C 0.9600

loop_
_geom_hbond_atom_site_label_D
_geom_hbond_atom_site_label_H
_geom_hbond_atom_site_label_A
_geom_hbond_site_symmetry_A
_geom_hbond_distance_DH
_geom_hbond_distance_HA
_geom_hbond_distance_DA
_geom_hbond_angle_DHA
C6 H6A O2 2_646 0.96 2.54 3.397(3) 149
C12 H12 O1 2_756 0.93 2.54 3.384(3) 151
C5 H5B Cg1 4_555 0.96 2.94 3.848(3) 158
C6 H6B Cg1 4_565 0.96 3.00 3.781(3) 140

loop_
_geom_torsion_atom_site_label_1
_geom_torsion_atom_site_label_2
_geom_torsion_atom_site_label_3
_geom_torsion_atom_site_label_4
_geom_torsion
C8 N1 C1 O1 -0.9(4)
C4 N1 C1 O1 177.9(2)
C8 N1 C1 C2 -179.66(19)
C4 N1 C1 C2 -0.9(2)
C6 N2 C2 C3 3.3(4)
C5 N2 C2 C3 -172.2(2)
C6 N2 C2 C1 -175.7(2)
C5 N2 C2 C1 8.7(3)
O1 C1 C2 N2 1.2(4)
N1 C1 C2 N2 179.9(2)
O1 C1 C2 C3 -178.1(2)
N1 C1 C2 C3 0.6(2)
N2 C2 C3 C7 3.6(4)
C1 C2 C3 C7 -177.2(2)
N2 C2 C3 C4 -179.3(2)
C1 C2 C3 C4 -0.1(2)
C1 N1 C4 O2 178.4(2)
C8 N1 C4 O2 -2.8(4)
C1 N1 C4 C3 0.8(2)
C8 N1 C4 C3 179.62(19)
C2 C3 C4 O2 -177.8(2)
C7 C3 C4 O2 -0.2(4)
C2 C3 C4 N1 -0.4(3)
C7 C3 C4 N1 177.2(2)
C1 N1 C8 C9 126.3(2)
C4 N1 C8 C9 -52.3(3)
C1 N1 C8 C13 -55.3(3)
C4 N1 C8 C13 126.1(2)
C13 C8 C9 C10 -1.4(4)
N1 C8 C9 C10 177.0(2)
C8 C9 C10 C11 0.9(4)
C14 O3 C11 C12 166.8(2)
C14 O3 C11 C10 -13.9(4)
C9 C10 C11 O3 -178.9(2)
C9 C10 C11 C12 0.4(4)
O3 C11 C12 C13 178.1(2)
C10 C11 C12 C13 -1.3(4)
C11 C12 C13 C8 0.8(4)
C9 C8 C13 C12 0.6(4)
N1 C8 C13 C12 -177.8(2)

loop_
_cod_related_entry_id
_cod_related_entry_database
_cod_related_entry_code
1 ChemSpider 30658343
